data_2237009
loop_
_publ_author_name
'Mrad, Mohamed Lahbib'
'Zeller, Matthias'
'Hernandez, Kristen J.'
'Rzaigui, Mohamed'
'Ben Nasr, Cherif'

_publ_section_title
;
 Tris(5-amino-1<i>H</i>-1,2,4-triazol-4-ium) dihydrogenphosphate
 hydrogenphosphate trihydrate
;
_journal_coeditor_code RU2044
_journal_issue 12
_journal_name_full 'Acta Crystallographica Section E'
_journal_page_first o3257
_journal_page_last o3258
_journal_paper_doi 10.1107/S1600536812044492
_journal_volume 68
_journal_year 2012
_chemical_formula_iupac '3C2 H5 N4 +, H O4 P 2-, H2 O4 P -, 3H2 O'
_chemical_formula_moiety '3(C2 H5 N4 +), H O4 P 2-, H2 O4 P -, 3(H2 O)'
_chemical_formula_sum 'C6 H24 N12 O11 P2'
_chemical_formula_weight 502.31
_chemical_name_systematic
;
Tris(5-amino-1<i>H</i>-1,2,4-triazol-4-ium) dihydrogenphosphate
hydrogenphosphate trihydrate
;
_space_group_IT_number 7
_symmetry_cell_setting monoclinic
_symmetry_space_group_name_Hall 'P -2yc'
_symmetry_space_group_name_H-M 'P 1 c 1'
_atom_sites_solution_hydrogens geom
_atom_sites_solution_primary direct
_atom_sites_solution_secondary difmap
_audit_creation_method SHELXL-97
_cell_angle_alpha 90.00
_cell_angle_beta 107.489(2)
_cell_angle_gamma 90.00
_cell_formula_units_Z 2
_cell_length_a 10.4793(13)
_cell_length_b 8.7655(11)
_cell_length_c 11.4536(14)
_cell_measurement_reflns_used 5573
_cell_measurement_temperature 100(2)
_cell_measurement_theta_max 31.82
_cell_measurement_theta_min 2.98
_cell_volume 1003.5(2)
_computing_cell_refinement 'SAINT (Bruker, 2011)'
_computing_data_collection 'APEX2 (Bruker, 2011)'
_computing_data_reduction 'SAINT (Bruker, 2011)'
_computing_molecular_graphics 'SHELXTL (Sheldrick, 2008)'
_computing_publication_material 'SHELXTL (Sheldrick, 2008) and publCIF (Westrip, 2010)'
_computing_structure_refinement 'SHELXLE (H\"ubschle <i>et al.</i>, 2011)'
_computing_structure_solution 'SHELXTL (Sheldrick, 2008)'
_diffrn_ambient_temperature 100(2)
_diffrn_measured_fraction_theta_full 0.994
_diffrn_measured_fraction_theta_max 0.936
_diffrn_measurement_device_type 'Bruker SMART APEX CCD'
_diffrn_measurement_method '\w scans'
_diffrn_radiation_monochromator graphite
_diffrn_radiation_source 'fine-focus sealed tube'
_diffrn_radiation_type MoK\a
_diffrn_radiation_wavelength 0.71073
_diffrn_reflns_av_R_equivalents 0.0163
_diffrn_reflns_av_sigmaI/netI 0.0221
_diffrn_reflns_limit_h_max 15
_diffrn_reflns_limit_h_min -14
_diffrn_reflns_limit_k_max 13
_diffrn_reflns_limit_k_min -12
_diffrn_reflns_limit_l_max 16
_diffrn_reflns_limit_l_min -16
_diffrn_reflns_number 13833
_diffrn_reflns_theta_full 28.00
_diffrn_reflns_theta_max 32.03
_diffrn_reflns_theta_min 2.32
_diffrn_standards_number 0
_exptl_absorpt_coefficient_mu 0.298
_exptl_absorpt_correction_T_max 0.7463
_exptl_absorpt_correction_T_min 0.6927
_exptl_absorpt_correction_type multi-scan
_exptl_absorpt_process_details '(SADABS; Bruker, 2011)'
_exptl_crystal_colour colourless
_exptl_crystal_density_diffrn 1.662
_exptl_crystal_density_method 'not measured'
_exptl_crystal_description Block
_exptl_crystal_F_000 524
_exptl_crystal_size_max 0.60
_exptl_crystal_size_mid 0.35
_exptl_crystal_size_min 0.18
_refine_diff_density_max 0.333
_refine_diff_density_min -0.190
_refine_ls_abs_structure_details 'Flack (1983), 2950 Friedel pairs'
_refine_ls_abs_structure_Flack -0.02(4)
_refine_ls_extinction_method none
_refine_ls_goodness_of_fit_ref 1.044
_refine_ls_hydrogen_treatment mixed
_refine_ls_matrix_type full
_refine_ls_number_parameters 322
_refine_ls_number_reflns 6229
_refine_ls_number_restraints 32
_refine_ls_restrained_S_all 1.044
_refine_ls_R_factor_all 0.0229
_refine_ls_R_factor_gt 0.0225
_refine_ls_shift/su_max 0.000
_refine_ls_shift/su_mean 0.000
_refine_ls_structure_factor_coef Fsqd
_refine_ls_weighting_details 'calc w=1/[\s^2^(Fo^2^)+(0.0385P)^2^+0.0562P] where P=(Fo^2^+2Fc^2^)/3'
_refine_ls_weighting_scheme calc
_refine_ls_wR_factor_gt 0.0585
_refine_ls_wR_factor_ref 0.0588
_reflns_number_gt 6132
_reflns_number_total 6229
_reflns_threshold_expression I>2\s(I)
_cod_data_source_file ru2044.cif
_cod_data_source_block I
_cod_original_sg_symbol_H-M 'P c'
_cod_database_code 2237009
_cod_database_fobs_code 2237009

loop_
_symmetry_equiv_pos_as_xyz
'x, y, z'
'x, -y, z+1/2'

loop_
_atom_site_type_symbol
_atom_site_label
_atom_site_fract_x
_atom_site_fract_y
_atom_site_fract_z
_atom_site_U_iso_or_equiv
_atom_site_adp_type
_atom_site_calc_flag
_atom_site_refinement_flags
_atom_site_occupancy
_atom_site_symmetry_multiplicity
N N1A 0.62032(11) 0.15272(11) 0.77449(9) 0.01772(18) Uani d D 1 1
H H1A1 0.6049(17) 0.2392(16) 0.7386(16) 0.021 Uiso d D 1 1
H H1A2 0.6042(17) 0.1391(19) 0.8421(13) 0.021 Uiso d D 1 1
N N2A 0.60906(10) 0.04376(11) 0.58172(9) 0.01488(17) Uani d . 1 1
H H2A 0.6141 0.1293 0.5432 0.018 Uiso calc R 1 1
N N3A 0.59896(10) -0.09961(11) 0.52940(9) 0.01524(17) Uani d . 1 1
N N4A 0.60216(9) -0.11435(11) 0.72352(9) 0.01336(16) Uani d . 1 1
H H4A 0.6017 -0.1543 0.7939 0.016 Uiso calc R 1 1
C C1A 0.61011(10) 0.03524(12) 0.69840(10) 0.01299(18) Uani d . 1 1
C C2A 0.59494(11) -0.19168(13) 0.61746(10) 0.01451(18) Uani d . 1 1
H H2AA 0.5879 -0.2995 0.6093 0.017 Uiso calc R 1 1
N N1B 0.95278(11) 0.16763(12) 0.67577(9) 0.01933(19) Uani d D 1 1
H H1B1 0.9835(17) 0.2502(16) 0.7144(15) 0.023 Uiso d D 1 1
H H1B2 0.9369(18) 0.0936(17) 0.7129(16) 0.023 Uiso d D 1 1
N N2B 0.92010(10) 0.02876(11) 0.48939(9) 0.01598(17) Uani d . 1 1
H H2B1 0.8958 -0.0591 0.5132 0.019 Uiso calc R 1 1
N N3B 0.93026(11) 0.05748(11) 0.37327(10) 0.01706(18) Uani d . 1 1
N N4B 0.98316(9) 0.26338(10) 0.49075(8) 0.01343(16) Uani d . 1 1
H H4B 1.0082 0.3574 0.5133 0.016 Uiso calc R 1 1
C C1B 0.95240(10) 0.15303(12) 0.56033(10) 0.01362(18) Uani d . 1 1
C C2B 0.96750(11) 0.19962(13) 0.37803(10) 0.01543(19) Uani d . 1 1
H H2B2 0.9821 0.2531 0.3110 0.019 Uiso calc R 1 1
N N1C 0.28072(10) 0.15370(11) 0.42295(9) 0.01621(17) Uani d D 1 1
H H1C1 0.2900(16) 0.137(2) 0.4966(12) 0.019 Uiso d D 1 1
H H1C2 0.2796(17) 0.2424(15) 0.3916(15) 0.019 Uiso d D 1 1
N N2C 0.28411(10) 0.04801(11) 0.23314(8) 0.01377(16) Uani d . 1 1
H H2C 0.2843 0.1345 0.1942 0.017 Uiso calc R 1 1
N N3C 0.28565(10) -0.09510(11) 0.18257(9) 0.01465(17) Uani d . 1 1
N N4C 0.28158(9) -0.11349(11) 0.37482(8) 0.01238(16) Uani d . 1 1
H H4C 0.2795 -0.1547 0.4443 0.015 Uiso calc R 1 1
C C1C 0.28234(10) 0.03715(12) 0.34900(9) 0.01169(17) Uani d . 1 1
C C2C 0.28461(10) -0.18892(12) 0.27069(10) 0.01394(18) Uani d . 1 1
H H2CA 0.2858 -0.2969 0.2636 0.017 Uiso calc R 1 1
P P1A 0.23842(2) 0.41894(3) 0.11253(2) 0.00876(5) Uani d . 1 1
O O1A 0.09137(7) 0.45148(9) 0.04480(7) 0.01176(13) Uani d . 1 1
O O2A 0.31520(8) 0.55501(9) 0.07195(7) 0.01273(14) Uani d . 1 1
H H2AB 0.3902(19) 0.5380(10) 0.0918(15) 0.019 Uiso calc R 1 1
O O3A 0.26391(8) 0.42577(8) 0.25172(7) 0.01225(14) Uani d . 1 1
O O4A 0.28676(8) 0.26682(9) 0.07706(7) 0.01314(14) Uani d . 1 1
P P1B 0.59788(2) 0.42266(3) 0.46934(2) 0.00962(5) Uani d . 1 1
O O1B 0.49521(8) 0.52280(9) 0.37270(7) 0.01584(15) Uani d . 1 1
H H1B 0.4300(18) 0.4769(15) 0.3450(15) 0.024 Uiso calc R 1 1
O O2B 0.73507(8) 0.50517(10) 0.48323(7) 0.01466(14) Uani d . 1 1
H H2BA 0.7526(10) 0.5008(18) 0.4177(17) 0.022 Uiso calc R 1 1
O O3B 0.57479(8) 0.43008(9) 0.59371(7) 0.01269(14) Uani d . 1 1
O O4B 0.59985(9) 0.26114(9) 0.42328(7) 0.01614(15) Uani d . 1 1
O O1 0.78679(8) 0.52112(11) 0.77991(8) 0.01834(16) Uani d D 1 1
H H1D 0.8624(15) 0.502(2) 0.7733(18) 0.028 Uiso d D 1 1
H H1E 0.7308(17) 0.484(2) 0.7240(15) 0.028 Uiso d D 1 1
O O2 1.04601(8) 0.44288(10) 0.79982(7) 0.01506(15) Uani d D 1 1
H H2D 1.0714(18) 0.4441(19) 0.8747(12) 0.023 Uiso d D 1 1
H H2E 1.1091(15) 0.481(2) 0.7840(17) 0.023 Uiso d D 1 1
O O3 0.91292(8) 0.75025(9) 0.58426(8) 0.01633(15) Uani d D 1 1
H H3D 0.8480(15) 0.699(2) 0.5712(17) 0.025 Uiso d D 1 1
H H3E 0.9680(16) 0.6944(19) 0.5732(17) 0.025 Uiso d D 1 1

loop_
_atom_site_aniso_label
_atom_site_aniso_U_11
_atom_site_aniso_U_22
_atom_site_aniso_U_33
_atom_site_aniso_U_12
_atom_site_aniso_U_13
_atom_site_aniso_U_23
N1A 0.0286(5) 0.0117(4) 0.0144(4) -0.0010(4) 0.0086(4) -0.0005(3)
N2A 0.0231(4) 0.0110(4) 0.0115(4) -0.0008(3) 0.0067(3) 0.0012(3)
N3A 0.0212(4) 0.0128(4) 0.0127(4) -0.0002(3) 0.0067(3) -0.0007(3)
N4A 0.0176(4) 0.0118(4) 0.0114(4) 0.0000(3) 0.0054(3) 0.0021(3)
C1A 0.0142(4) 0.0125(5) 0.0123(5) -0.0003(3) 0.0041(3) 0.0017(3)
C2A 0.0177(4) 0.0134(5) 0.0134(5) -0.0004(4) 0.0061(4) 0.0002(3)
N1B 0.0291(5) 0.0157(4) 0.0145(4) -0.0063(4) 0.0085(4) -0.0010(3)
N2B 0.0207(4) 0.0123(4) 0.0155(4) -0.0025(3) 0.0063(3) -0.0011(3)
N3B 0.0207(4) 0.0154(4) 0.0154(4) -0.0004(3) 0.0058(3) -0.0014(3)
N4B 0.0169(4) 0.0105(4) 0.0129(4) -0.0015(3) 0.0045(3) -0.0001(3)
C1B 0.0139(4) 0.0119(4) 0.0146(5) -0.0004(3) 0.0037(3) 0.0000(3)
C2B 0.0172(4) 0.0154(5) 0.0139(5) -0.0002(4) 0.0048(4) -0.0006(4)
N1C 0.0248(4) 0.0124(4) 0.0129(4) -0.0016(3) 0.0079(3) -0.0013(3)
N2C 0.0222(4) 0.0099(4) 0.0106(4) 0.0010(3) 0.0070(3) 0.0005(3)
N3C 0.0225(4) 0.0101(4) 0.0123(4) 0.0017(3) 0.0066(3) 0.0002(3)
N4C 0.0167(4) 0.0104(4) 0.0109(4) -0.0008(3) 0.0054(3) 0.0008(3)
C1C 0.0135(4) 0.0112(5) 0.0107(4) -0.0004(3) 0.0040(3) 0.0008(3)
C2C 0.0186(5) 0.0113(4) 0.0126(4) 0.0005(4) 0.0056(4) 0.0006(3)
P1A 0.01123(10) 0.00815(11) 0.00727(11) 0.00019(8) 0.00335(8) 0.00021(8)
O1A 0.0118(3) 0.0126(3) 0.0107(3) 0.0004(3) 0.0031(2) 0.0007(3)
O2A 0.0126(3) 0.0103(3) 0.0161(4) 0.0001(3) 0.0057(3) 0.0030(3)
O3A 0.0152(3) 0.0137(3) 0.0078(3) 0.0001(3) 0.0034(3) -0.0008(2)
O4A 0.0200(3) 0.0094(3) 0.0113(3) 0.0015(3) 0.0067(3) -0.0003(3)
P1B 0.01187(10) 0.00900(11) 0.00812(11) -0.00035(8) 0.00319(8) -0.00054(8)
O1B 0.0154(3) 0.0138(4) 0.0150(4) -0.0008(3) -0.0006(3) 0.0036(3)
O2B 0.0131(3) 0.0193(4) 0.0127(3) -0.0036(3) 0.0057(3) -0.0023(3)
O3B 0.0136(3) 0.0160(4) 0.0095(3) -0.0003(3) 0.0051(3) -0.0022(3)
O4B 0.0291(4) 0.0099(3) 0.0115(3) -0.0003(3) 0.0093(3) -0.0011(3)
O1 0.0131(3) 0.0292(5) 0.0127(4) -0.0018(3) 0.0039(3) -0.0045(3)
O2 0.0152(3) 0.0208(4) 0.0099(3) -0.0028(3) 0.0047(3) -0.0007(3)
O3 0.0162(3) 0.0120(4) 0.0225(4) -0.0001(3) 0.0083(3) -0.0010(3)

loop_
_atom_type_symbol
_atom_type_description
_atom_type_scat_dispersion_real
_atom_type_scat_dispersion_imag
_atom_type_scat_source
C C 0.0033 0.0016 'International Tables Vol C Tables 4.2.6.8 and 6.1.1.4'
H H 0.0000 0.0000 'International Tables Vol C Tables 4.2.6.8 and 6.1.1.4'
N N 0.0061 0.0033 'International Tables Vol C Tables 4.2.6.8 and 6.1.1.4'
O O 0.0106 0.0060 'International Tables Vol C Tables 4.2.6.8 and 6.1.1.4'
P P 0.1023 0.0942 'International Tables Vol C Tables 4.2.6.8 and 6.1.1.4'

loop_
_geom_angle_atom_site_label_1
_geom_angle_atom_site_label_2
_geom_angle_atom_site_label_3
_geom_angle
C1A N1A H1A1 113.9(12)
C1A N1A H1A2 119.3(12)
H1A1 N1A H1A2 120.2(17)
C1A N2A N3A 111.07(9)
C1A N2A H2A 124.5
N3A N2A H2A 124.5
C2A N3A N2A 104.11(9)
C1A N4A C2A 106.34(9)
C1A N4A H4A 126.8
C2A N4A H4A 126.8
N1A C1A N2A 125.90(10)
N1A C1A N4A 127.52(10)
N2A C1A N4A 106.56(9)
N3A C2A N4A 111.92(10)
N3A C2A H2AA 124.0
N4A C2A H2AA 124.0
C1B N1B H1B1 118.9(12)
C1B N1B H1B2 120.0(13)
H1B1 N1B H1B2 120.2(18)
C1B N2B N3B 110.80(9)
C1B N2B H2B1 124.6
N3B N2B H2B1 124.6
C2B N3B N2B 103.98(9)
C1B N4B C2B 106.33(9)
C1B N4B H4B 126.8
C2B N4B H4B 126.8
N1B C1B N2B 127.37(10)
N1B C1B N4B 126.03(10)
N2B C1B N4B 106.60(10)
N3B C2B N4B 112.29(10)
N3B C2B H2B2 123.9
N4B C2B H2B2 123.9
C1C N1C H1C1 119.1(12)
C1C N1C H1C2 115.6(11)
H1C1 N1C H1C2 124.9(16)
C1C N2C N3C 110.88(9)
C1C N2C H2C 124.6
N3C N2C H2C 124.6
C2C N3C N2C 104.11(9)
C1C N4C C2C 106.08(9)
C1C N4C H4C 127.0
C2C N4C H4C 127.0
N1C C1C N2C 125.74(10)
N1C C1C N4C 127.44(10)
N2C C1C N4C 106.81(9)
N3C C2C N4C 112.11(10)
N3C C2C H2CA 123.9
N4C C2C H2CA 123.9
O4A P1A O1A 113.13(4)
O4A P1A O3A 110.03(4)
O1A P1A O3A 110.70(4)
O4A P1A O2A 109.97(5)
O1A P1A O2A 103.52(4)
O3A P1A O2A 109.26(4)
P1A O2A H2AB 109.5
O4B P1B O3B 112.98(5)
O4B P1B O1B 110.95(5)
O3B P1B O1B 111.80(5)
O4B P1B O2B 110.94(5)
O3B P1B O2B 106.50(4)
O1B P1B O2B 103.13(5)
P1B O1B H1B 109.5
P1B O2B H2BA 109.5
H1D O1 H1E 109.7(19)
H2D O2 H2E 101.5(17)
H3D O3 H3E 104.3(18)

loop_
_geom_bond_atom_site_label_1
_geom_bond_atom_site_label_2
_geom_bond_distance
N1A C1A 1.3325(14)
N1A H1A1 0.854(13)
N1A H1A2 0.849(13)
N2A C1A 1.3353(14)
N2A N3A 1.3826(13)
N2A H2A 0.8800
N3A C2A 1.3022(14)
N4A C1A 1.3504(15)
N4A C2A 1.3732(14)
N4A H4A 0.8800
C2A H2AA 0.9500
N1B C1B 1.3272(15)
N1B H1B1 0.859(13)
N1B H1B2 0.820(13)
N2B C1B 1.3401(14)
N2B N3B 1.3888(14)
N2B H2B1 0.8800
N3B C2B 1.3018(15)
N4B C1B 1.3524(14)
N4B C2B 1.3706(14)
N4B H4B 0.8800
C2B H2B2 0.9500
N1C C1C 1.3304(14)
N1C H1C1 0.833(13)
N1C H1C2 0.855(13)
N2C C1C 1.3361(13)
N2C N3C 1.3838(13)
N2C H2C 0.8800
N3C C2C 1.3044(14)
N4C C1C 1.3537(14)
N4C C2C 1.3724(14)
N4C H4C 0.8800
C2C H2CA 0.9500
P1A O4A 1.5243(8)
P1A O1A 1.5294(8)
P1A O3A 1.5364(8)
P1A O2A 1.5845(8)
O2A H2AB 0.7639
P1B O4B 1.5132(8)
P1B O3B 1.5163(8)
P1B O1B 1.5612(8)
P1B O2B 1.5741(8)
O1B H1B 0.7742
O2B H2BA 0.8262
O1 H1D 0.835(14)
O1 H1E 0.796(14)
O2 H2D 0.819(13)
O2 H2E 0.808(13)
O3 H3D 0.790(13)
O3 H3E 0.795(13)

loop_
_geom_hbond_atom_site_label_D
_geom_hbond_atom_site_label_H
_geom_hbond_atom_site_label_A
_geom_hbond_site_symmetry_A
_geom_hbond_distance_DH
_geom_hbond_distance_HA
_geom_hbond_distance_DA
_geom_hbond_angle_DHA
N1A H1A1 O3B . 0.854(13) 2.311(14) 3.1356(13) 162.4(16)
N1A H1A2 N3A 2 0.849(13) 2.190(13) 3.0305(15) 170.4(16)
N2A H2A O4B . 0.88 1.77 2.6130(13) 160.7
N4A H4A O4B 2 0.88 1.76 2.6314(13) 171.3
N1B H1B1 O2 . 0.859(13) 1.963(13) 2.8214(13) 177.5(17)
N1B H1B2 N3B 2 0.820(13) 2.282(14) 3.0639(15) 159.5(17)
N2B H2B1 O3 1_545 0.88 1.84 2.6824(13) 158.6
N4B H4B O1A 2_665 0.88 1.87 2.7376(12) 167.2
N1C H1C1 N3C 2 0.833(13) 2.175(13) 3.0028(14) 172.4(15)
N1C H1C2 O3A . 0.855(13) 2.241(13) 3.0589(13) 160.3(15)
N2C H2C O4A . 0.88 1.78 2.6278(12) 161.1
N4C H4C O4A 2 0.88 1.79 2.6645(12) 170.3
O2A H2AB O3B 2_564 0.76 1.95 2.6593(11) 154.7
O1B H1B O3A . 0.77 1.80 2.5495(12) 161.3
O2B H2BA O1 2_564 0.83 1.73 2.5552(12) 176.2
O1 H1D O2 . 0.835(14) 1.927(14) 2.7439(12) 165.6(19)
O1 H1E O3B . 0.796(14) 1.913(14) 2.6968(12) 168(2)
O2 H2D O1A 1_656 0.819(13) 1.897(14) 2.7024(11) 167.9(18)
O2 H2E O3A 2_665 0.808(13) 1.949(13) 2.7566(12) 178.1(19)
O3 H3D O2B . 0.790(13) 2.143(15) 2.8515(12) 149.4(18)
O3 H3E O1A 2_665 0.795(13) 1.915(13) 2.7085(11) 175.9(19)
